data_4329725
loop_
_publ_author_name
'Irina V. Kalinina'
'Natalya V. Izarova'
'Ulrich Kortz'

_publ_contact_author_address
;Jacobs University
School of Engineering and Science
P.O. Box 750 561
28725 Bremen
Germany
;
_publ_contact_author_email u.kortz@jacobs-university.de
_publ_contact_author_fax '+49-421-200 3229'
_publ_contact_author_name 'Ulrich Kortz'
_publ_contact_author_phone '+49-421-200 3235'
_publ_section_title
;
 Bis[tetraruthenium(IV)]-Containing Polyoxometalates:
 [{RuIV4O6(H2O)9}2Sb2W20O68(OH)2]4- and
 [{RuIV4O6(H2O)9}2{Fe(H2O)2}2{\b-TeW9O33}2H]-
;
_journal_name_full 'Inorganic Chemistry'
_journal_page_first 7442
_journal_page_last 7444
_journal_paper_doi 10.1021/ic300849b
_journal_volume 51
_journal_year 2012
_chemical_formula_sum 'Fe2 H121 N O136 Ru8 Te2 W18'
_chemical_formula_weight 6796.74
_chemical_name_systematic
; 
 ? 
;
_space_group_IT_number 2
_symmetry_cell_setting triclinic
_symmetry_space_group_name_Hall '-P 1'
_symmetry_space_group_name_H-M 'P -1'
_atom_sites_solution_primary direct
_atom_sites_solution_secondary difmap
_audit_creation_method SHELXL-97
_cell_angle_alpha 100.136(9)
_cell_angle_beta 100.385(9)
_cell_angle_gamma 97.790(8)
_cell_formula_units_Z 1
_cell_length_a 12.7905(18)
_cell_length_b 14.7398(18)
_cell_length_c 15.741(2)
_cell_measurement_reflns_used 5095
_cell_measurement_temperature 100(2)
_cell_measurement_theta_max 23.40
_cell_measurement_theta_min 3.01
_cell_volume 2830.3(7)
_computing_cell_refinement 'Bruker SAINT'
_computing_data_collection 'Bruker APEX2'
_computing_data_reduction 'Bruker SAINT'
_computing_molecular_graphics 'Bruker SHELXTL'
_computing_publication_material 'Bruker SHELXTL'
_computing_structure_refinement 'SHELXL-97 (Sheldrick, 2008)'
_computing_structure_solution 'SHELXS-97 (Sheldrick, 2008)'
_diffrn_ambient_temperature 100(2)
_diffrn_measured_fraction_theta_full 0.996
_diffrn_measured_fraction_theta_max 0.996
_diffrn_measurement_device_type 'Bruker APEX-II CCD'
_diffrn_measurement_method '\f and \w scans'
_diffrn_radiation_monochromator graphite
_diffrn_radiation_source 'fine-focus sealed tube'
_diffrn_radiation_type MoK\a
_diffrn_radiation_wavelength 0.71073
_diffrn_reflns_av_R_equivalents 0.1209
_diffrn_reflns_av_sigmaI/netI 0.0767
_diffrn_reflns_limit_h_max 15
_diffrn_reflns_limit_h_min -15
_diffrn_reflns_limit_k_max 18
_diffrn_reflns_limit_k_min -17
_diffrn_reflns_limit_l_max 19
_diffrn_reflns_limit_l_min -19
_diffrn_reflns_number 94300
_diffrn_reflns_theta_full 26.02
_diffrn_reflns_theta_max 26.02
_diffrn_reflns_theta_min 3.22
_exptl_absorpt_coefficient_mu 20.131
_exptl_absorpt_correction_T_max 0.4326
_exptl_absorpt_correction_T_min 0.1890
_exptl_absorpt_correction_type multi-scan
_exptl_absorpt_process_details SADABS
_exptl_crystal_colour black
_exptl_crystal_density_diffrn 3.988
_exptl_crystal_description block
_exptl_crystal_F_000 3056
_exptl_crystal_size_max 0.14
_exptl_crystal_size_mid 0.10
_exptl_crystal_size_min 0.05
_refine_diff_density_max 2.826
_refine_diff_density_min -2.664
_refine_diff_density_rms 0.418
_refine_ls_extinction_method none
_refine_ls_goodness_of_fit_ref 1.065
_refine_ls_matrix_type full
_refine_ls_number_parameters 666
_refine_ls_number_reflns 11117
_refine_ls_number_restraints 0
_refine_ls_restrained_S_all 1.065
_refine_ls_R_factor_all 0.0815
_refine_ls_R_factor_gt 0.0495
_refine_ls_shift/su_max 0.001
_refine_ls_shift/su_mean 0.000
_refine_ls_structure_factor_coef Fsqd
_refine_ls_weighting_details 'calc w=1/[\s^2^(Fo^2^)+(0.0550P)^2^+32.0000P] where P=(Fo^2^+2Fc^2^)/3'
_refine_ls_weighting_scheme calc
_refine_ls_wR_factor_gt 0.1159
_refine_ls_wR_factor_ref 0.1310
_reflns_number_gt 7852
_reflns_number_total 11117
_reflns_threshold_expression >2sigma(I)
_cod_data_source_file ic300849b_si_002_1.cif
_cod_data_source_block Ru8Fe2Te2W18
_cod_original_cell_volume 2830.2(7)
_cod_original_formula_sum 'H121 Fe2 N O136 Ru8 Te2 W18'
_cod_database_code 4329725

loop_
_symmetry_equiv_pos_as_xyz
'x, y, z'
'-x, -y, -z'

loop_
_atom_site_label
_atom_site_type_symbol
_atom_site_fract_x
_atom_site_fract_y
_atom_site_fract_z
_atom_site_U_iso_or_equiv
_atom_site_adp_type
_atom_site_occupancy
_atom_site_symmetry_multiplicity
_atom_site_calc_flag
_atom_site_refinement_flags
Ru1 Ru 0.76555(12) 0.14729(10) 0.26898(10) 0.0249(3) Uani 1 1 d .
Ru2 Ru 0.83261(13) 0.35861(10) 0.21297(10) 0.0326(4) Uani 1 1 d .
Ru3 Ru 0.61679(13) 0.20279(10) 0.08629(10) 0.0309(4) Uani 1 1 d .
Ru4 Ru 0.60251(13) 0.31417(11) 0.29050(11) 0.0349(4) Uani 1 1 d .
Fe1 Fe 0.82965(18) -0.03577(15) 0.57645(15) 0.0175(5) Uani 1 1 d .
W1 W 0.63674(6) -0.31560(5) 0.20594(5) 0.02139(17) Uani 1 1 d .
W2 W 0.60437(5) -0.08549(5) 0.21964(5) 0.02186(17) Uani 1 1 d .
W3 W 0.83761(6) -0.03791(5) 0.11731(5) 0.02392(17) Uani 1 1 d .
W4 W 1.12909(6) 0.26687(5) 0.89977(5) 0.02248(17) Uani 1 1 d .
W5 W 0.63121(5) -0.18128(5) 0.40040(5) 0.02035(16) Uani 1 1 d .
W6 W 0.92258(6) 0.09071(5) 0.79872(5) 0.02206(17) Uani 1 1 d .
W7 W 0.95527(6) 0.29777(5) 0.69782(5) 0.02081(16) Uani 1 1 d .
W8 W 0.82941(5) -0.34191(4) 0.39974(5) 0.01967(16) Uani 1 1 d .
W9 W 1.04266(5) -0.16569(4) 0.50591(4) 0.01883(16) Uani 1 1 d .
Te1 Te 0.87217(8) -0.09866(7) 0.33030(7) 0.0180(2) Uani 1 1 d .
O1T O 0.5541(9) -0.4162(8) 0.1462(8) 0.029(3) Uani 1 1 d .
O1F O 0.7686(10) -0.1464(8) 0.6256(8) 0.031(3) Uani 1 1 d .
O2T O 0.4914(9) -0.0511(8) 0.1674(8) 0.027(3) Uani 1 1 d .
O2F O 0.7053(11) 0.0305(9) 0.6053(9) 0.039(3) Uani 1 1 d .
O3T O 0.8077(10) 0.0215(8) 0.0321(8) 0.030(3) Uani 1 1 d .
O4T O 1.1395(9) 0.3512(8) 0.9904(7) 0.026(3) Uani 1 1 d .
O5T O 0.5475(9) -0.1949(8) 0.4713(7) 0.025(3) Uani 1 1 d .
O6T O 0.7972(9) 0.0611(8) 0.8212(8) 0.027(3) Uani 1 1 d .
O7T O 0.8709(9) 0.3732(8) 0.7260(8) 0.025(3) Uani 1 1 d .
O8T O 0.7817(9) -0.4436(8) 0.4310(8) 0.025(3) Uani 1 1 d .
O1T1 O 0.7290(8) -0.1644(7) 0.2893(7) 0.018(2) Uani 1 1 d .
O1R2 O 0.8542(9) 0.2513(8) 0.2544(7) 0.024(3) Uani 1 1 d .
O12 O 0.5622(8) -0.2211(7) 0.1643(7) 0.019(2) Uani 1 1 d .
O1R3 O 0.6824(9) 0.1285(8) 0.1548(8) 0.029(3) Uani 1 1 d .
O1R4 O 0.6720(9) 0.2181(7) 0.3199(8) 0.026(3) Uani 1 1 d .
O14 O 0.7352(10) -0.2961(8) 0.1292(8) 0.028(3) Uani 1 1 d .
O15 O 0.5730(8) -0.2918(7) 0.3066(8) 0.021(3) Uani 1 1 d .
O18 O 0.7438(9) -0.3583(8) 0.2787(8) 0.024(3) Uani 1 1 d .
O1F9 O 1.1086(10) -0.0725(8) 0.4649(8) 0.029(3) Uani 1 1 d .
O2R1 O 0.6872(9) 0.0219(7) 0.2901(7) 0.023(3) Uani 1 1 d .
O2T1 O 0.8985(9) -0.1307(7) 0.2158(7) 0.020(2) Uani 1 1 d .
O21R O 0.8218(11) 0.4841(8) 0.1643(9) 0.039(3) Uani 1 1 d .
O22R O 0.9494(12) 0.4376(9) 0.3280(9) 0.047(4) Uani 1 1 d .
O23 O 0.6979(10) -0.0799(8) 0.1377(7) 0.026(3) Uani 1 1 d .
O2R3 O 0.7378(10) 0.2942(9) 0.1095(8) 0.035(3) Uani 1 1 d .
O23R O 0.9637(11) 0.3476(11) 0.1496(10) 0.050(4) Uani 1 1 d .
O2R4 O 0.7235(10) 0.3812(8) 0.2709(9) 0.036(3) Uani 1 1 d .
O25 O 0.5514(9) -0.1156(7) 0.3224(7) 0.021(2) Uani 1 1 d .
O3R1 O 0.8627(10) 0.0549(8) 0.2185(8) 0.028(3) Uani 1 1 d .
O3T1 O 0.9284(9) -0.1998(7) 0.3666(7) 0.020(2) Uani 1 1 d .
O31R O 0.6753(10) 0.1363(9) -0.0264(8) 0.036(3) Uani 1 1 d .
O32R O 0.5402(11) 0.2838(9) -0.0011(9) 0.043(4) Uani 1 1 d .
O33R O 0.4738(11) 0.0921(9) 0.0387(9) 0.038(3) Uani 1 1 d .
O34 O 1.1738(9) 0.1663(8) 0.9512(8) 0.025(3) Uani 1 1 d .
O3R4 O 0.5521(10) 0.2601(9) 0.1740(9) 0.038(3) Uani 1 1 d .
O36 O 1.0056(9) 0.0255(8) 0.8724(7) 0.025(3) Uani 1 1 d .
O41R O 0.6408(11) 0.3869(9) 0.4260(9) 0.041(3) Uani 1 1 d .
O42R O 0.4569(11) 0.2513(10) 0.3199(10) 0.050(4) Uani 1 1 d .
O43R O 0.5159(12) 0.4253(10) 0.2693(10) 0.053(4) Uani 1 1 d .
O46 O 0.9827(9) 0.2023(8) 0.8906(7) 0.022(3) Uani 1 1 d .
O47 O 1.0660(8) 0.3200(7) 0.8068(7) 0.019(2) Uani 1 1 d .
O5F1 O 0.7343(9) -0.0846(7) 0.4571(7) 0.020(2) Uani 1 1 d .
O58 O 0.7346(9) -0.2634(8) 0.4337(7) 0.021(3) Uani 1 1 d .
O6F1 O 0.9216(9) 0.0114(8) 0.6946(8) 0.024(3) Uani 1 1 d .
O67 O 0.8973(9) 0.1881(8) 0.7297(7) 0.023(3) Uani 1 1 d .
O78 O 0.9383(9) -0.3829(7) 0.3374(7) 0.018(2) Uani 1 1 d .
O79 O 0.8947(9) 0.2550(7) 0.5778(8) 0.022(3) Uani 1 1 d .
O89 O 0.9406(8) -0.2864(8) 0.4972(7) 0.022(3) Uani 1 1 d .
O9F1 O 0.9427(9) -0.1055(8) 0.5432(8) 0.029(3) Uani 1 1 d .
O9R1 O 1.1336(9) -0.1635(8) 0.6038(8) 0.027(3) Uani 1 1 d .
O1W O 0.6178(12) 0.0838(10) 0.4500(10) 0.052(4) Uiso 1 1 d .
O2W O 0.9257(13) -0.1810(11) 0.7445(11) 0.059(4) Uiso 1 1 d .
O3W O 0.6807(12) 0.2671(10) 0.5302(10) 0.049(4) Uiso 1 1 d .
O4W O 0.4418(13) 0.0749(11) 0.3277(10) 0.057(4) Uiso 1 1 d .
O5W O 0.3496(13) 0.0907(11) 0.1517(11) 0.060(4) Uiso 1 1 d .
O6W O 0.9711(15) 0.1816(13) 0.0594(12) 0.077(5) Uiso 1 1 d .
O7W O 0.8852(15) -0.5765(13) 0.5041(13) 0.045(5) Uiso 0.75 1 d P
O8W O 0.6679(15) 0.2041(13) 0.7031(12) 0.044(5) Uiso 0.75 1 d P
O9W O 0.3599(14) 0.3469(13) 0.4293(12) 0.042(5) Uiso 0.75 1 d P
O10W O 0.6777(16) 0.4656(14) 0.0174(13) 0.049(5) Uiso 0.75 1 d P
O11W O 0.4187(16) 0.3963(14) 0.0676(13) 0.051(5) Uiso 0.75 1 d P
O12W O 0.4960(17) 0.5646(15) 0.3958(14) 0.060(6) Uiso 0.75 1 d P
O13W O 0.207(2) 0.2000(18) 0.1360(17) 0.081(7) Uiso 0.75 1 d P
O14W O 0.2663(19) 0.5006(16) 0.3809(16) 0.070(7) Uiso 0.75 1 d P
O15W O 1.1070(18) 0.3501(16) 0.3556(15) 0.068(6) Uiso 0.75 1 d P
O16W O 0.7815(19) 0.2689(17) -0.1138(16) 0.070(7) Uiso 0.75 1 d P
O17W O 1.013(2) 0.5000(17) 0.0825(17) 0.079(7) Uiso 0.75 1 d P
O18W O 0.315(3) 0.377(2) 0.183(2) 0.064(9) Uiso 0.50 1 d P
O19W O 0.769(3) 0.461(2) -0.129(2) 0.063(9) Uiso 0.50 1 d P
O20W O 0.837(4) 0.318(4) -0.042(4) 0.037(13) Uiso 0.25 1 d P

loop_
_atom_site_aniso_label
_atom_site_aniso_U_11
_atom_site_aniso_U_22
_atom_site_aniso_U_33
_atom_site_aniso_U_23
_atom_site_aniso_U_13
_atom_site_aniso_U_12
Ru1 0.0269(8) 0.0213(7) 0.0237(8) 0.0028(6) 0.0004(6) 0.0034(6)
Ru2 0.0378(9) 0.0247(8) 0.0311(9) 0.0055(7) -0.0013(7) 0.0023(7)
Ru3 0.0340(9) 0.0275(8) 0.0280(9) 0.0039(7) -0.0004(7) 0.0060(7)
Ru4 0.0358(9) 0.0317(9) 0.0337(9) 0.0011(7) 0.0014(7) 0.0094(7)
Fe1 0.0184(12) 0.0163(12) 0.0151(12) 0.0011(9) -0.0024(10) 0.0047(9)
W1 0.0224(4) 0.0186(4) 0.0192(4) 0.0018(3) -0.0019(3) 0.0009(3)
W2 0.0211(4) 0.0199(4) 0.0218(4) 0.0052(3) -0.0028(3) 0.0027(3)
W3 0.0284(4) 0.0227(4) 0.0196(4) 0.0062(3) 0.0007(3) 0.0041(3)
W4 0.0266(4) 0.0205(4) 0.0170(4) 0.0010(3) 0.0007(3) 0.0018(3)
W5 0.0187(4) 0.0195(4) 0.0209(4) 0.0039(3) 0.0002(3) 0.0020(3)
W6 0.0242(4) 0.0219(4) 0.0184(4) 0.0031(3) 0.0030(3) 0.0017(3)
W7 0.0227(4) 0.0193(4) 0.0193(4) 0.0025(3) 0.0021(3) 0.0048(3)
W8 0.0216(4) 0.0155(3) 0.0204(4) 0.0038(3) 0.0005(3) 0.0029(3)
W9 0.0207(4) 0.0165(3) 0.0172(4) 0.0026(3) -0.0008(3) 0.0034(3)
Te1 0.0194(5) 0.0160(5) 0.0169(6) 0.0035(4) -0.0010(4) 0.0027(4)
O1T 0.026(7) 0.029(7) 0.028(7) 0.003(5) 0.006(6) -0.008(5)
O1F 0.032(7) 0.034(7) 0.026(7) 0.012(6) 0.005(6) -0.006(6)
O2T 0.025(7) 0.034(7) 0.023(7) 0.013(6) -0.004(5) 0.008(5)
O2F 0.042(8) 0.039(8) 0.040(9) 0.007(7) 0.012(7) 0.017(7)
O3T 0.038(7) 0.028(7) 0.021(7) 0.004(5) 0.002(6) 0.003(6)
O4T 0.029(7) 0.026(6) 0.017(6) -0.004(5) -0.003(5) -0.001(5)
O5T 0.029(7) 0.026(6) 0.021(7) 0.009(5) 0.007(5) 0.002(5)
O6T 0.027(7) 0.030(7) 0.027(7) 0.011(6) 0.014(6) 0.004(5)
O7T 0.023(6) 0.022(6) 0.030(7) 0.008(5) 0.005(5) -0.001(5)
O8T 0.020(6) 0.027(7) 0.026(7) 0.000(5) 0.003(5) 0.000(5)
O1T1 0.012(5) 0.018(6) 0.021(6) 0.007(5) -0.004(5) -0.003(4)
O1R2 0.028(7) 0.028(7) 0.013(6) 0.002(5) 0.002(5) 0.002(5)
O12 0.021(6) 0.013(6) 0.018(6) -0.003(5) -0.003(5) -0.001(5)
O1R3 0.019(6) 0.027(7) 0.030(7) 0.007(6) -0.014(5) -0.008(5)
O1R4 0.021(6) 0.018(6) 0.028(7) -0.013(5) -0.002(5) -0.001(5)
O14 0.038(7) 0.018(6) 0.026(7) 0.005(5) 0.007(6) 0.001(5)
O15 0.012(6) 0.018(6) 0.035(7) 0.007(5) 0.012(5) -0.001(5)
O18 0.017(6) 0.023(6) 0.028(7) 0.005(5) 0.000(5) -0.003(5)
O1F9 0.037(7) 0.018(6) 0.025(7) -0.001(5) -0.003(6) 0.003(5)
O2R1 0.035(7) 0.019(6) 0.019(6) 0.008(5) 0.010(5) 0.005(5)
O2T1 0.025(6) 0.020(6) 0.011(6) 0.004(5) 0.002(5) 0.000(5)
O21R 0.059(9) 0.021(7) 0.033(8) 0.006(6) -0.002(7) 0.008(6)
O22R 0.053(9) 0.034(8) 0.042(9) 0.001(7) -0.006(7) -0.004(7)
O23 0.037(7) 0.030(7) 0.012(6) 0.008(5) 0.006(5) -0.003(6)
O2R3 0.039(8) 0.033(7) 0.029(8) 0.007(6) 0.000(6) -0.001(6)
O23R 0.037(8) 0.057(10) 0.052(10) 0.011(8) 0.000(7) 0.004(7)
O2R4 0.035(8) 0.026(7) 0.050(9) 0.018(6) 0.006(7) 0.009(6)
O25 0.021(6) 0.023(6) 0.018(6) 0.002(5) 0.000(5) 0.008(5)
O3R1 0.031(7) 0.026(7) 0.029(7) 0.008(6) 0.009(6) 0.002(5)
O3T1 0.025(6) 0.016(6) 0.018(6) 0.005(5) 0.004(5) 0.002(5)
O31R 0.039(8) 0.042(8) 0.023(7) 0.007(6) -0.003(6) 0.002(6)
O32R 0.054(9) 0.040(8) 0.034(8) 0.003(6) 0.005(7) 0.009(7)
O33R 0.043(8) 0.033(7) 0.036(8) 0.003(6) 0.000(6) 0.013(6)
O34 0.028(7) 0.019(6) 0.028(7) 0.008(5) 0.003(5) 0.008(5)
O3R4 0.039(8) 0.032(7) 0.037(8) -0.006(6) -0.003(6) 0.013(6)
O36 0.032(7) 0.024(6) 0.021(7) 0.006(5) 0.007(5) 0.004(5)
O41R 0.041(8) 0.043(8) 0.038(8) 0.001(7) 0.014(7) 0.000(7)
O42R 0.037(8) 0.056(10) 0.052(10) 0.009(8) 0.011(7) -0.004(7)
O43R 0.063(10) 0.054(10) 0.044(9) 0.001(7) 0.009(8) 0.029(8)
O46 0.020(6) 0.029(6) 0.020(6) 0.007(5) 0.009(5) 0.007(5)
O47 0.016(6) 0.015(6) 0.018(6) -0.002(5) -0.002(5) -0.005(4)
O5F1 0.025(6) 0.012(5) 0.024(6) 0.006(5) 0.004(5) 0.007(5)
O58 0.027(6) 0.034(7) 0.010(6) 0.015(5) 0.005(5) 0.014(5)
O6F1 0.018(6) 0.021(6) 0.037(7) 0.007(5) 0.008(5) 0.008(5)
O67 0.017(6) 0.027(6) 0.025(7) 0.009(5) 0.005(5) 0.002(5)
O78 0.027(6) 0.015(6) 0.011(6) 0.005(4) -0.001(5) 0.002(5)
O79 0.022(6) 0.015(6) 0.033(7) 0.013(5) 0.005(5) 0.002(5)
O89 0.016(6) 0.027(6) 0.025(7) 0.007(5) 0.001(5) 0.008(5)
O9F1 0.025(7) 0.028(7) 0.028(7) -0.002(5) -0.003(5) 0.007(5)
O9R1 0.033(7) 0.018(6) 0.027(7) 0.006(5) 0.002(6) -0.001(5)

loop_
_atom_type_symbol
_atom_type_description
_atom_type_scat_dispersion_real
_atom_type_scat_dispersion_imag
_atom_type_scat_source
N N 0.0061 0.0033 'International Tables Vol C Tables 4.2.6.8 and 6.1.1.4'
H H 0.0000 0.0000 'International Tables Vol C Tables 4.2.6.8 and 6.1.1.4'
O O 0.0106 0.0060 'International Tables Vol C Tables 4.2.6.8 and 6.1.1.4'
Fe Fe 0.3463 0.8444 'International Tables Vol C Tables 4.2.6.8 and 6.1.1.4'
Ru Ru -1.2594 0.8363 'International Tables Vol C Tables 4.2.6.8 and 6.1.1.4'
Te Te -0.5308 1.6751 'International Tables Vol C Tables 4.2.6.8 and 6.1.1.4'
W W -0.8490 6.8722 'International Tables Vol C Tables 4.2.6.8 and 6.1.1.4'

loop_
_geom_angle_atom_site_label_1
_geom_angle_atom_site_label_2
_geom_angle_atom_site_label_3
_geom_angle
_geom_angle_site_symmetry_1
_geom_angle_site_symmetry_3
O1R2 Ru1 O1R3 92.6(5) . .
O1R2 Ru1 O1R4 93.9(5) . .
O1R3 Ru1 O1R4 93.5(5) . .
O1R2 Ru1 O2R1 171.3(5) . .
O1R3 Ru1 O2R1 92.3(5) . .
O1R4 Ru1 O2R1 93.0(5) . .
O1R2 Ru1 O3R1 92.5(5) . .
O1R3 Ru1 O3R1 88.3(5) . .
O1R4 Ru1 O3R1 173.2(5) . .
O2R1 Ru1 O3R1 80.4(4) . .
O1R2 Ru1 O9R1 87.4(4) . 2_756
O1R3 Ru1 O9R1 176.6(5) . 2_756
O1R4 Ru1 O9R1 89.9(5) . 2_756
O2R1 Ru1 O9R1 87.3(4) . 2_756
O3R1 Ru1 O9R1 88.3(5) . 2_756
O2R4 Ru2 O1R2 95.0(5) . .
O2R4 Ru2 O2R3 93.3(6) . .
O1R2 Ru2 O2R3 94.0(5) . .
O2R4 Ru2 O23R 174.1(6) . .
O1R2 Ru2 O23R 89.6(5) . .
O2R3 Ru2 O23R 90.1(6) . .
O2R4 Ru2 O21R 89.4(5) . .
O1R2 Ru2 O21R 175.1(5) . .
O2R3 Ru2 O21R 88.0(5) . .
O23R Ru2 O21R 85.9(6) . .
O2R4 Ru2 O22R 89.6(6) . .
O1R2 Ru2 O22R 88.1(5) . .
O2R3 Ru2 O22R 176.2(6) . .
O23R Ru2 O22R 86.8(6) . .
O21R Ru2 O22R 89.7(5) . .
O2R3 Ru3 O1R3 94.2(5) . .
O2R3 Ru3 O3R4 96.3(6) . .
O1R3 Ru3 O3R4 94.9(6) . .
O2R3 Ru3 O32R 86.9(5) . .
O1R3 Ru3 O32R 176.5(5) . .
O3R4 Ru3 O32R 88.3(5) . .
O2R3 Ru3 O31R 87.3(5) . .
O1R3 Ru3 O31R 90.3(5) . .
O3R4 Ru3 O31R 173.4(5) . .
O32R Ru3 O31R 86.4(5) . .
O2R3 Ru3 O33R 171.8(5) . .
O1R3 Ru3 O33R 90.1(5) . .
O3R4 Ru3 O33R 90.3(5) . .
O32R Ru3 O33R 88.4(5) . .
O31R Ru3 O33R 85.7(5) . .
O2R4 Ru4 O3R4 93.7(6) . .
O2R4 Ru4 O1R4 93.8(5) . .
O3R4 Ru4 O1R4 96.2(5) . .
O2R4 Ru4 O42R 173.3(6) . .
O3R4 Ru4 O42R 89.8(6) . .
O1R4 Ru4 O42R 91.5(6) . .
O2R4 Ru4 O43R 90.2(6) . .
O3R4 Ru4 O43R 88.2(6) . .
O1R4 Ru4 O43R 173.9(6) . .
O42R Ru4 O43R 84.2(6) . .
O2R4 Ru4 O41R 90.2(6) . .
O3R4 Ru4 O41R 171.6(5) . .
O1R4 Ru4 O41R 91.0(5) . .
O42R Ru4 O41R 85.6(5) . .
O43R Ru4 O41R 84.3(5) . .
O1F9 Fe1 O6F1 91.0(5) 2_756 .
O1F9 Fe1 O9F1 91.3(5) 2_756 .
O6F1 Fe1 O9F1 89.0(5) . .
O1F9 Fe1 O5F1 89.7(5) 2_756 .
O6F1 Fe1 O5F1 179.1(5) . .
O9F1 Fe1 O5F1 91.5(5) . .
O1F9 Fe1 O1F 177.4(5) 2_756 .
O6F1 Fe1 O1F 86.4(5) . .
O9F1 Fe1 O1F 89.1(5) . .
O5F1 Fe1 O1F 92.9(5) . .
O1F9 Fe1 O2F 90.3(5) 2_756 .
O6F1 Fe1 O2F 94.1(5) . .
O9F1 Fe1 O2F 176.4(5) . .
O5F1 Fe1 O2F 85.4(5) . .
O1F Fe1 O2F 89.5(5) . .
O1T W1 O18 103.7(5) . .
O1T W1 O15 101.1(5) . .
O18 W1 O15 86.4(5) . .
O1T W1 O14 100.7(5) . .
O18 W1 O14 89.0(5) . .
O15 W1 O14 158.2(5) . .
O1T W1 O12 101.5(5) . .
O18 W1 O12 154.6(4) . .
O15 W1 O12 86.0(5) . .
O14 W1 O12 89.0(5) . .
O1T W1 O1T1 171.5(5) . .
O18 W1 O1T1 83.2(4) . .
O15 W1 O1T1 74.3(4) . .
O14 W1 O1T1 84.0(4) . .
O12 W1 O1T1 71.4(4) . .
O2T W2 O2R1 105.3(5) . .
O2T W2 O23 102.7(5) . .
O2R1 W2 O23 89.2(5) . .
O2T W2 O25 98.6(5) . .
O2R1 W2 O25 89.3(5) . .
O23 W2 O25 158.2(5) . .
O2T W2 O12 96.5(5) . .
O2R1 W2 O12 158.2(5) . .
O23 W2 O12 86.0(5) . .
O25 W2 O12 87.4(4) . .
O2T W2 O1T1 166.3(5) . .
O2R1 W2 O1T1 86.2(4) . .
O23 W2 O1T1 84.6(4) . .
O25 W2 O1T1 73.6(4) . .
O12 W2 O1T1 72.2(4) . .
O3T W3 O3R1 103.7(5) . .
O3T W3 O23 102.4(5) . .
O3R1 W3 O23 89.4(5) . .
O3T W3 O36 99.1(5) . 2_756
O3R1 W3 O36 88.5(5) . 2_756
O23 W3 O36 158.3(5) . 2_756
O3T W3 O34 100.5(5) . 2_756
O3R1 W3 O34 155.8(5) . 2_756
O23 W3 O34 86.0(5) . 2_756
O36 W3 O34 87.2(5) 2_756 2_756
O3T W3 O2T1 169.3(5) . .
O3R1 W3 O2T1 83.9(4) . .
O23 W3 O2T1 85.1(4) . .
O36 W3 O2T1 73.3(4) 2_756 .
O34 W3 O2T1 72.1(4) 2_756 .
O4T W4 O47 103.3(5) . .
O4T W4 O14 101.4(5) . 2_756
O47 W4 O14 89.4(5) . 2_756
O4T W4 O34 101.6(5) . .
O47 W4 O34 154.3(5) . .
O14 W4 O34 91.4(5) 2_756 .
O4T W4 O46 99.6(5) . .
O47 W4 O46 84.9(4) . .
O14 W4 O46 159.0(5) 2_756 .
O34 W4 O46 85.3(5) . .
O4T W4 O2T1 170.8(5) . 2_756
O47 W4 O2T1 82.7(4) . 2_756
O14 W4 O2T1 85.4(4) 2_756 2_756
O34 W4 O2T1 71.8(4) . 2_756
O46 W4 O2T1 73.9(4) . 2_756
O5T W5 O5F1 105.3(5) . .
O5T W5 O25 101.0(5) . .
O5F1 W5 O25 97.1(5) . .
O5T W5 O15 101.3(5) . .
O5F1 W5 O15 152.4(5) . .
O25 W5 O15 84.9(5) . .
O5T W5 O58 100.9(5) . .
O5F1 W5 O58 87.3(5) . .
O25 W5 O58 155.6(4) . .
O15 W5 O58 80.4(5) . .
O5T W5 O1T1 173.3(5) . .
O5F1 W5 O1T1 79.4(4) . .
O25 W5 O1T1 73.5(4) . .
O15 W5 O1T1 74.8(4) . .
O58 W5 O1T1 83.8(4) . .
O6T W6 O6F1 105.3(5) . .
O6T W6 O36 100.6(5) . .
O6F1 W6 O36 95.7(5) . .
O6T W6 O46 101.3(5) . .
O6F1 W6 O46 152.5(5) . .
O36 W6 O46 86.2(5) . .
O6T W6 O67 101.3(5) . .
O6F1 W6 O67 87.6(5) . .
O36 W6 O67 156.1(5) . .
O46 W6 O67 80.3(5) . .
O6T W6 O2T1 173.7(5) . 2_756
O6F1 W6 O2T1 79.0(4) . 2_756
O36 W6 O2T1 74.2(4) . 2_756
O46 W6 O2T1 75.1(4) . 2_756
O67 W6 O2T1 83.3(4) . 2_756
O7T W7 O79 100.2(5) . .
O7T W7 O67 102.9(5) . .
O79 W7 O67 94.2(5) . .
O7T W7 O78 99.5(5) . 2_756
O79 W7 O78 87.0(4) . 2_756
O67 W7 O78 157.0(4) . 2_756
O7T W7 O47 102.2(5) . .
O79 W7 O47 156.7(5) . .
O67 W7 O47 87.1(5) . .
O78 W7 O47 83.1(4) 2_756 .
O7T W7 O3T1 170.0(5) . 2_756
O79 W7 O3T1 71.8(4) . 2_756
O67 W7 O3T1 84.1(4) . 2_756
O78 W7 O3T1 74.5(4) 2_756 2_756
O47 W7 O3T1 85.2(4) . 2_756
O8T W8 O58 102.0(5) . .
O8T W8 O89 100.9(5) . .
O58 W8 O89 93.9(5) . .
O8T W8 O78 100.9(5) . .
O58 W8 O78 156.1(4) . .
O89 W8 O78 88.2(5) . .
O8T W8 O18 102.6(5) . .
O58 W8 O18 85.9(5) . .
O89 W8 O18 156.1(5) . .
O78 W8 O18 82.7(4) . .
O8T W8 O3T1 170.4(4) . .
O58 W8 O3T1 84.7(4) . .
O89 W8 O3T1 71.6(4) . .
O78 W8 O3T1 73.4(4) . .
O18 W8 O3T1 84.6(4) . .
O9R1 W9 O9F1 103.0(5) . .
O9R1 W9 O1F9 102.1(5) . .
O9F1 W9 O1F9 96.9(6) . .
O9R1 W9 O89 100.2(5) . .
O9F1 W9 O89 87.3(5) . .
O1F9 W9 O89 155.7(5) . .
O9R1 W9 O79 98.4(5) . 2_756
O9F1 W9 O79 156.8(5) . 2_756
O1F9 W9 O79 87.2(5) . 2_756
O89 W9 O79 80.2(4) . 2_756
O9R1 W9 O3T1 168.2(4) . .
O9F1 W9 O3T1 86.3(5) . .
O1F9 W9 O3T1 83.7(4) . .
O89 W9 O3T1 72.6(4) . .
O79 W9 O3T1 71.4(4) 2_756 .
O3T1 Te1 O2T1 93.2(5) . .
O3T1 Te1 O1T1 95.1(5) . .
O2T1 Te1 O1T1 89.8(5) . .
Te1 O1T1 W2 116.7(5) . .
Te1 O1T1 W5 114.9(5) . .
W2 O1T1 W5 92.3(4) . .
Te1 O1T1 W1 138.6(5) . .
W2 O1T1 W1 93.5(4) . .
W5 O1T1 W1 89.8(3) . .
Ru2 O1R2 Ru1 135.3(6) . .
W1 O12 W2 122.8(5) . .
Ru3 O1R3 Ru1 135.7(7) . .
Ru4 O1R4 Ru1 134.3(7) . .
W4 O14 W1 156.0(7) 2_756 .
W1 O15 W5 120.7(5) . .
W1 O18 W8 145.4(7) . .
W9 O1F9 Fe1 174.6(7) . 2_756
W2 O2R1 Ru1 135.5(6) . .
Te1 O2T1 W3 115.8(5) . .
Te1 O2T1 W6 116.2(5) . 2_756
W3 O2T1 W6 91.7(4) . 2_756
Te1 O2T1 W4 138.5(5) . 2_756
W3 O2T1 W4 92.7(4) . 2_756
W6 O2T1 W4 90.8(4) 2_756 2_756
W3 O23 W2 148.2(7) . .
Ru3 O2R3 Ru2 133.3(7) . .
Ru4 O2R4 Ru2 137.4(7) . .
W5 O25 W2 120.5(5) . .
W3 O3R1 Ru1 132.3(6) . .
Te1 O3T1 W9 115.6(5) . .
Te1 O3T1 W7 130.1(5) . 2_756
W9 O3T1 W7 92.6(4) . 2_756
Te1 O3T1 W8 128.1(5) . .
W9 O3T1 W8 91.3(4) . .
W7 O3T1 W8 88.3(3) 2_756 .
W4 O34 W3 123.5(6) . 2_756
Ru4 O3R4 Ru3 133.1(7) . .
W6 O36 W3 120.9(6) . 2_756
W6 O46 W4 120.0(5) . .
W4 O47 W7 145.2(6) . .
W5 O5F1 Fe1 139.6(6) . .
W8 O58 W5 148.2(6) . .
W6 O6F1 Fe1 139.8(6) . .
W7 O67 W6 147.1(6) . .
W8 O78 W7 123.6(5) . 2_756
W7 O79 W9 124.0(6) . 2_756
W8 O89 W9 124.4(6) . .
W9 O9F1 Fe1 175.9(7) . .
W9 O9R1 Ru1 172.6(7) . 2_756

loop_
_geom_bond_atom_site_label_1
_geom_bond_atom_site_label_2
_geom_bond_distance
_geom_bond_site_symmetry_2
Ru1 O1R2 1.853(11) .
Ru1 O1R3 1.870(11) .
Ru1 O1R4 1.885(11) .
Ru1 O2R1 2.089(11) .
Ru1 O3R1 2.113(12) .
Ru1 O9R1 2.132(12) 2_756
Ru2 O2R4 1.835(13) .
Ru2 O1R2 1.849(11) .
Ru2 O2R3 1.859(12) .
Ru2 O23R 2.111(15) .
Ru2 O21R 2.136(12) .
Ru2 O22R 2.162(14) .
Ru3 O2R3 1.844(12) .
Ru3 O1R3 1.845(11) .
Ru3 O3R4 1.869(13) .
Ru3 O32R 2.164(14) .
Ru3 O31R 2.176(13) .
Ru3 O33R 2.199(13) .
Ru4 O2R4 1.825(13) .
Ru4 O3R4 1.826(13) .
Ru4 O1R4 1.853(12) .
Ru4 O42R 2.130(14) .
Ru4 O43R 2.137(14) .
Ru4 O41R 2.148(13) .
Fe1 O1F9 1.950(12) 2_756
Fe1 O6F1 1.964(12) .
Fe1 O9F1 1.976(12) .
Fe1 O5F1 1.999(11) .
Fe1 O1F 2.046(12) .
Fe1 O2F 2.053(12) .
W1 O1T 1.711(11) .
W1 O18 1.872(11) .
W1 O15 1.910(11) .
W1 O14 1.923(12) .
W1 O12 1.933(10) .
W1 O1T1 2.404(10) .
W2 O2T 1.714(11) .
W2 O2R1 1.833(11) .
W2 O23 1.915(11) .
W2 O25 1.959(11) .
W2 O12 1.992(10) .
W2 O1T1 2.327(10) .
W3 O3T 1.740(12) .
W3 O3R1 1.855(12) .
W3 O23 1.912(11) .
W3 O36 1.963(12) 2_756
W3 O34 1.979(11) 2_756
W3 O2T1 2.341(10) .
W4 O4T 1.692(11) .
W4 O47 1.885(11) .
W4 O14 1.887(12) 2_756
W4 O34 1.913(11) .
W4 O46 1.951(11) .
W4 O2T1 2.398(10) 2_756
W5 O5T 1.698(11) .
W5 O5F1 1.784(11) .
W5 O25 1.929(10) .
W5 O15 1.954(11) .
W5 O58 1.974(10) .
W5 O1T1 2.354(11) .
W6 O6T 1.719(11) .
W6 O6F1 1.835(12) .
W6 O36 1.903(11) .
W6 O46 1.951(11) .
W6 O67 1.973(11) .
W6 O2T1 2.347(11) 2_756
W7 O7T 1.710(11) .
W7 O79 1.868(12) .
W7 O67 1.873(11) .
W7 O78 1.946(11) 2_756
W7 O47 1.964(10) .
W7 O3T1 2.438(11) 2_756
W8 O8T 1.726(11) .
W8 O58 1.869(11) .
W8 O89 1.871(11) .
W8 O78 1.944(11) .
W8 O18 1.976(11) .
W8 O3T1 2.483(10) .
W9 O9R1 1.748(12) .
W9 O9F1 1.778(11) .
W9 O1F9 1.791(12) .
W9 O89 2.027(11) .
W9 O79 2.041(11) 2_756
W9 O3T1 2.336(11) .
Te1 O3T1 1.873(10) .
Te1 O2T1 1.883(10) .
Te1 O1T1 1.893(10) .
O14 W4 1.887(12) 2_756
O1F9 Fe1 1.950(12) 2_756
O2T1 W6 2.347(11) 2_756
O2T1 W4 2.398(10) 2_756
O3T1 W7 2.438(11) 2_756
O34 W3 1.979(11) 2_756
O36 W3 1.964(12) 2_756
O78 W7 1.946(10) 2_756
O79 W9 2.041(11) 2_756
O9R1 Ru1 2.132(12) 2_756
O16W O20W 1.26(5) .
